data_2014348
loop_
_publ_author_name
'Magno Agostinho'
'Andrei Banu'
'Pierre Braunstein'
'Richard Welter'
'Xavier Morise'

_publ_section_title
;
 New palladium complexes with phosphino- and phosphinitopyridine
 ligands
;
_journal_coeditor_code GG1299
_journal_issue 3
_journal_name_full 'Acta Crystallographica Section C'
_journal_page_first m81
_journal_page_last m86
_journal_paper_doi 10.1107/S0108270106001296
_journal_volume 62
_journal_year 2006
_chemical_formula_iupac '[Pd (C H3) Cl (C26 H24 N P)]'
_chemical_formula_moiety 'C27 H27 Cl N P Pd'
_chemical_formula_sum 'C27 H27 Cl N P Pd'
_chemical_formula_weight 538.32
_chemical_name_systematic
;
chloro[2-(2,6-dimethylphenyl)-6-(diphenylphosphanomethyl)pyridine-
\k^2^N,P]methylpalladium(II)
;
_space_group_IT_number 14
_symmetry_cell_setting monoclinic
_symmetry_space_group_name_Hall '-P 2yn'
_symmetry_space_group_name_H-M 'P 1 21/n 1'
_atom_sites_solution_hydrogens geom
_atom_sites_solution_primary direct
_atom_sites_solution_secondary difmap
_audit_creation_method SHELXL-97
_cell_angle_alpha 90.00
_cell_angle_beta 99.92(5)
_cell_angle_gamma 90.00
_cell_formula_units_Z 4
_cell_length_a 11.5070(10)
_cell_length_b 12.011(2)
_cell_length_c 17.490(2)
_cell_measurement_reflns_used 23164
_cell_measurement_temperature 173(2)
_cell_measurement_theta_max 30.034
_cell_measurement_theta_min 0.998
_cell_volume 2381.2(6)
_computing_cell_refinement 'Denzo (Otwinowski & Minor, 1997)'
_computing_data_collection 'Collect (Nonius, 1998)'
_computing_data_reduction Denzo
_computing_molecular_graphics 'PLATON 98 (Spek, 1998)'
_computing_publication_material SHELXL97
_computing_structure_refinement 'SHELXL97 (Sheldrick, 1997)'
_computing_structure_solution 'SHELXS97 (Sheldrick, 1997)'
_diffrn_ambient_temperature 173(2)
_diffrn_measured_fraction_theta_full 0.982
_diffrn_measured_fraction_theta_max 0.982
_diffrn_measurement_device_type 'Nonius KappaCCD'
_diffrn_measurement_method '\f or \w scans?'
_diffrn_radiation_monochromator graphite
_diffrn_radiation_source 'fine-focus sealed tube'
_diffrn_radiation_type MoK\a
_diffrn_radiation_wavelength 0.71069
_diffrn_reflns_av_R_equivalents 0.0450
_diffrn_reflns_av_sigmaI/netI 0.1225
_diffrn_reflns_limit_h_max 15
_diffrn_reflns_limit_h_min -16
_diffrn_reflns_limit_k_max 16
_diffrn_reflns_limit_k_min 0
_diffrn_reflns_limit_l_max 24
_diffrn_reflns_limit_l_min 0
_diffrn_reflns_number 6838
_diffrn_reflns_theta_full 30.03
_diffrn_reflns_theta_max 30.03
_diffrn_reflns_theta_min 2.31
_exptl_absorpt_coefficient_mu 0.973
_exptl_absorpt_correction_type none
_exptl_crystal_colour yellow
_exptl_crystal_density_diffrn 1.502
_exptl_crystal_density_method 'not measured'
_exptl_crystal_description prism
_exptl_crystal_F_000 1096
_exptl_crystal_size_max 0.10
_exptl_crystal_size_mid 0.08
_exptl_crystal_size_min 0.06
_refine_diff_density_max 0.722
_refine_diff_density_min -0.633
_refine_ls_extinction_method none
_refine_ls_goodness_of_fit_ref 0.911
_refine_ls_hydrogen_treatment constr
_refine_ls_matrix_type full
_refine_ls_number_parameters 280
_refine_ls_number_reflns 6837
_refine_ls_number_restraints 0
_refine_ls_restrained_S_all 0.911
_refine_ls_R_factor_all 0.1214
_refine_ls_R_factor_gt 0.0553
_refine_ls_shift/su_max 0.000
_refine_ls_shift/su_mean 0.000
_refine_ls_structure_factor_coef Fsqd
_refine_ls_weighting_details 'calc w=1/[\s^2^(Fo^2^)] where P=(Fo^2^+2Fc^2^)/3'
_refine_ls_weighting_scheme calc
_refine_ls_wR_factor_gt 0.0934
_refine_ls_wR_factor_ref 0.1123
_reflns_number_gt 4250
_reflns_number_total 6837
_reflns_threshold_expression I>2\s(I)
_cod_data_source_file gg1299.cif
_cod_data_source_block V
_cod_depositor_comments
;
The following automatic conversions were performed:
'_geom_bond_publ_flag' value 'Y' changed to 'y' according to
'/home/saulius/struct/CIF-dictionaries/cif_core.dic' dictionary named
'cif_core.dic' version 2.4.1 from 2010-06-29 (7 times).

Automatic conversion script
Id: cif_fix_enum 1527 2010-12-29 10:47:43Z saulius 

The following automatic conversions were performed:

'_geom_bond_publ_flag' value 'Y' changed to 'y' according to
/home/saulius/struct/CIF-dictionaries/cif_core.dic dictionary named
'cif_core.dic' version 2.4.1 from 2010-06-29 (7
times).

'_geom_angle_publ_flag' value 'Y' changed to 'y' according
to /home/saulius/struct/CIF-dictionaries/cif_core.dic dictionary
named 'cif_core.dic' version 2.4.1 from 2010-06-29 (6 times).

Automatic conversion script
Id: cif_fix_values 1715 2011-07-08 13:25:40Z adriana 
;
_cod_original_sg_symbol_H-M 'P 21/n'
_cod_database_code 2014348
_cod_database_fobs_code 2014348

loop_
_symmetry_equiv_pos_as_xyz
'x, y, z'
'-x+1/2, y+1/2, -z+1/2'
'-x, -y, -z'
'x-1/2, -y-1/2, z-1/2'

loop_
_atom_site_type_symbol
_atom_site_label
_atom_site_fract_x
_atom_site_fract_y
_atom_site_fract_z
_atom_site_U_iso_or_equiv
_atom_site_adp_type
_atom_site_calc_flag
_atom_site_refinement_flags
_atom_site_occupancy
_atom_site_disorder_assembly
_atom_site_disorder_group
Pd Pd1 0.11677(2) 0.25415(2) 0.110714(16) 0.02959(9) Uani d . 1 . .
Cl Cl1 0.30199(8) 0.21959(8) 0.07376(6) 0.0466(3) Uani d . 1 . .
P P1 -0.05236(7) 0.26689(7) 0.15132(5) 0.0289(2) Uani d . 1 . .
N N1 0.1737(2) 0.3362(2) 0.22921(16) 0.0304(6) Uani d . 1 . .
C C1 -0.0014(3) 0.2373(3) 0.2539(2) 0.0343(8) Uani d . 1 . .
H H1A -0.0650 0.2530 0.2840 0.041 Uiso calc . 1 . .
H H1B 0.0209 0.1578 0.2610 0.041 Uiso calc . 1 . .
C C2 0.1041(3) 0.3104(3) 0.2818(2) 0.0319(8) Uani d . 1 . .
C C3 0.1238(3) 0.3526(3) 0.3561(2) 0.0400(9) Uani d . 1 . .
H H3 0.0733 0.3322 0.3915 0.048 Uiso calc . 1 . .
C C4 0.2163(4) 0.4239(4) 0.3791(2) 0.0522(11) Uani d . 1 . .
H H4 0.2318 0.4526 0.4305 0.063 Uiso calc . 1 . .
C C5 0.2862(3) 0.4528(4) 0.3255(2) 0.0485(11) Uani d . 1 . .
H H5 0.3505 0.5025 0.3397 0.058 Uiso calc . 1 . .
C C6 0.2630(3) 0.4097(3) 0.2515(2) 0.0357(8) Uani d . 1 . .
C C7 0.3319(3) 0.4532(3) 0.1927(2) 0.0355(8) Uani d . 1 . .
C C8 0.4477(3) 0.4154(3) 0.1920(2) 0.0444(10) Uani d . 1 . .
C C9 0.5104(4) 0.4645(4) 0.1405(3) 0.0541(12) Uani d . 1 . .
H H9 0.5891 0.4412 0.1399 0.065 Uiso calc . 1 . .
C C10 0.4619(4) 0.5462(4) 0.0901(3) 0.0566(12) Uani d . 1 . .
H H10 0.5065 0.5777 0.0546 0.068 Uiso calc . 1 . .
C C11 0.3488(4) 0.5827(3) 0.0909(2) 0.0498(11) Uani d . 1 . .
H H11 0.3156 0.6390 0.0557 0.060 Uiso calc . 1 . .
C C12 0.2828(3) 0.5378(3) 0.1429(2) 0.0421(9) Uani d . 1 . .
C C13 0.5009(4) 0.3232(4) 0.2433(3) 0.0615(13) Uani d . 1 . .
H H13A 0.5806 0.3079 0.2335 0.092 Uiso calc . 1 . .
H H13B 0.4522 0.2562 0.2326 0.092 Uiso calc . 1 . .
H H13C 0.5046 0.3449 0.2977 0.092 Uiso calc . 1 . .
C C14 0.1617(4) 0.5839(4) 0.1473(3) 0.0592(13) Uani d . 1 . .
H H14A 0.1472 0.6503 0.1144 0.089 Uiso calc . 1 . .
H H14B 0.1578 0.6039 0.2011 0.089 Uiso calc . 1 . .
H H14C 0.1018 0.5275 0.1291 0.089 Uiso calc . 1 . .
C C15 -0.1158(3) 0.4055(3) 0.1463(2) 0.0319(8) Uani d . 1 . .
C C16 -0.1352(4) 0.4576(3) 0.0750(2) 0.0459(10) Uani d . 1 . .
H H16 -0.1145 0.4208 0.0312 0.055 Uiso calc . 1 . .
C C17 -0.1848(4) 0.5631(4) 0.0666(3) 0.0554(12) Uani d . 1 . .
H H17 -0.2013 0.5969 0.0168 0.066 Uiso calc . 1 . .
C C18 -0.2100(4) 0.6184(3) 0.1303(3) 0.0571(12) Uani d . 1 . .
H H18 -0.2421 0.6914 0.1249 0.068 Uiso calc . 1 . .
C C19 -0.1891(4) 0.5691(4) 0.2010(3) 0.0582(12) Uani d . 1 . .
H H19 -0.2060 0.6082 0.2450 0.070 Uiso calc . 1 . .
C C20 -0.1434(3) 0.4622(3) 0.2097(2) 0.0445(10) Uani d . 1 . .
H H20 -0.1310 0.4278 0.2593 0.053 Uiso calc . 1 . .
C C21 -0.1750(3) 0.1727(3) 0.1214(2) 0.0302(8) Uani d . 1 . .
C C22 -0.2912(3) 0.2097(3) 0.1009(2) 0.0393(9) Uani d . 1 . .
H H22 -0.3076 0.2872 0.1012 0.047 Uiso calc . 1 . .
C C23 -0.3827(3) 0.1353(4) 0.0803(3) 0.0532(11) Uani d . 1 . .
H H23 -0.4616 0.1615 0.0678 0.064 Uiso calc . 1 . .
C C24 -0.3590(4) 0.0219(4) 0.0778(2) 0.0507(11) Uani d . 1 . .
H H24 -0.4213 -0.0298 0.0632 0.061 Uiso calc . 1 . .
C C25 -0.2444(4) -0.0144(3) 0.0968(3) 0.0501(11) Uani d . 1 . .
H H25 -0.2281 -0.0918 0.0951 0.060 Uiso calc . 1 . .
C C26 -0.1528(3) 0.0590(3) 0.1182(2) 0.0402(9) Uani d . 1 . .
H H26 -0.0743 0.0320 0.1309 0.048 Uiso calc . 1 . .
C C27 0.0382(3) 0.1836(3) 0.0086(2) 0.0436(10) Uani d . 1 . .
H H27A 0.0528 0.1032 0.0104 0.065 Uiso calc . 1 . .
H H27B 0.0711 0.2163 -0.0344 0.065 Uiso calc . 1 . .
H H27C -0.0469 0.1975 0.0007 0.065 Uiso calc . 1 . .

loop_
_atom_site_aniso_label
_atom_site_aniso_U_11
_atom_site_aniso_U_22
_atom_site_aniso_U_33
_atom_site_aniso_U_12
_atom_site_aniso_U_13
_atom_site_aniso_U_23
Pd1 0.02577(13) 0.02849(15) 0.03430(15) -0.00068(11) 0.00460(9) -0.00135(11)
Cl1 0.0313(5) 0.0468(6) 0.0628(7) 0.0032(4) 0.0111(4) -0.0096(5)
P1 0.0255(4) 0.0290(5) 0.0315(5) -0.0008(4) 0.0027(3) 0.0004(4)
N1 0.0267(14) 0.0289(16) 0.0340(16) 0.0015(12) 0.0014(12) -0.0023(12)
C1 0.0330(17) 0.035(2) 0.035(2) 0.0013(16) 0.0047(15) 0.0082(16)
C2 0.0295(17) 0.0290(19) 0.035(2) 0.0049(14) 0.0009(15) 0.0030(15)
C3 0.046(2) 0.041(2) 0.034(2) 0.0016(18) 0.0081(17) -0.0040(17)
C4 0.060(3) 0.061(3) 0.034(2) -0.007(2) 0.003(2) -0.018(2)
C5 0.040(2) 0.054(3) 0.050(3) -0.0154(19) 0.005(2) -0.019(2)
C6 0.0314(19) 0.033(2) 0.042(2) 0.0033(15) 0.0043(16) -0.0025(16)
C7 0.0322(19) 0.031(2) 0.042(2) -0.0078(15) 0.0045(16) -0.0099(16)
C8 0.038(2) 0.039(2) 0.057(3) -0.0065(17) 0.0104(19) -0.0167(19)
C9 0.040(2) 0.053(3) 0.075(3) -0.009(2) 0.025(2) -0.021(2)
C10 0.065(3) 0.056(3) 0.056(3) -0.022(2) 0.029(2) -0.018(2)
C11 0.061(3) 0.047(3) 0.040(2) -0.019(2) 0.005(2) -0.0055(19)
C12 0.041(2) 0.039(2) 0.045(2) -0.0116(18) 0.0027(18) -0.0113(18)
C13 0.042(2) 0.054(3) 0.086(4) 0.008(2) 0.004(2) -0.006(3)
C14 0.046(3) 0.056(3) 0.071(3) 0.006(2) -0.001(2) 0.010(2)
C15 0.0271(17) 0.0275(18) 0.040(2) -0.0042(14) 0.0012(15) 0.0008(15)
C16 0.058(3) 0.041(2) 0.037(2) -0.001(2) 0.0011(19) -0.0003(18)
C17 0.059(3) 0.041(3) 0.061(3) -0.002(2) -0.004(2) 0.018(2)
C18 0.051(3) 0.030(2) 0.088(4) 0.0035(19) 0.005(3) 0.005(2)
C19 0.066(3) 0.043(3) 0.068(3) 0.007(2) 0.019(3) -0.012(2)
C20 0.050(2) 0.042(2) 0.043(2) 0.0051(19) 0.0115(19) -0.0023(18)
C21 0.0254(17) 0.034(2) 0.0317(19) -0.0034(14) 0.0073(14) -0.0016(15)
C22 0.0314(19) 0.045(2) 0.042(2) 0.0045(16) 0.0077(16) -0.0030(17)
C23 0.025(2) 0.075(3) 0.059(3) -0.003(2) 0.0046(19) -0.004(2)
C24 0.043(2) 0.063(3) 0.046(3) -0.025(2) 0.009(2) -0.005(2)
C25 0.059(3) 0.036(2) 0.057(3) -0.012(2) 0.017(2) -0.006(2)
C26 0.032(2) 0.035(2) 0.054(3) -0.0023(16) 0.0092(18) -0.0020(18)
C27 0.039(2) 0.054(3) 0.039(2) -0.0073(19) 0.0093(18) -0.0139(19)

loop_
_atom_type_symbol
_atom_type_description
_atom_type_scat_dispersion_real
_atom_type_scat_dispersion_imag
_atom_type_scat_source
C C 0.0033 0.0016 'International Tables Vol C Tables 4.2.6.8 and 6.1.1.4'
H H 0.0000 0.0000 'International Tables Vol C Tables 4.2.6.8 and 6.1.1.4'
P P 0.1023 0.0942 'International Tables Vol C Tables 4.2.6.8 and 6.1.1.4'
Cl Cl 0.1484 0.1585 'International Tables Vol C Tables 4.2.6.8 and 6.1.1.4'
Pd Pd -0.9988 1.0072 'International Tables Vol C Tables 4.2.6.8 and 6.1.1.4'
N N 0.0061 0.0033 'International Tables Vol C Tables 4.2.6.8 and 6.1.1.4'

loop_
_geom_angle_atom_site_label_1
_geom_angle_atom_site_label_2
_geom_angle_atom_site_label_3
_geom_angle
_geom_angle_publ_flag
C27 Pd1 P1 91.64(11) y
C27 Pd1 N1 170.52(11) y
P1 Pd1 N1 78.92(8) y
C27 Pd1 Cl1 88.40(11) y
P1 Pd1 Cl1 173.30(4) y
N1 Pd1 Cl1 101.07(8) y
C15 P1 C21 105.80(15) ?
C15 P1 C1 106.57(17) ?
C21 P1 C1 105.33(16) ?
C15 P1 Pd1 114.90(11) ?
C21 P1 Pd1 123.61(11) ?
C1 P1 Pd1 98.77(12) ?
C2 N1 C6 117.3(3) ?
C2 N1 Pd1 114.0(2) ?
C6 N1 Pd1 128.6(2) ?
C2 C1 P1 108.0(2) ?
C2 C1 H1A 110.1 ?
P1 C1 H1A 110.1 ?
C2 C1 H1B 110.1 ?
P1 C1 H1B 110.1 ?
H1A C1 H1B 108.4 ?
N1 C2 C3 122.4(3) ?
N1 C2 C1 116.7(3) ?
C3 C2 C1 120.8(3) ?
C4 C3 C2 120.0(4) ?
C4 C3 H3 120.0 ?
C2 C3 H3 120.0 ?
C3 C4 C5 118.1(4) ?
C3 C4 H4 120.9 ?
C5 C4 H4 120.9 ?
C6 C5 C4 120.2(4) ?
C6 C5 H5 119.9 ?
C4 C5 H5 119.9 ?
N1 C6 C5 121.9(3) ?
N1 C6 C7 119.5(3) ?
C5 C6 C7 118.4(3) ?
C12 C7 C8 120.7(4) ?
C12 C7 C6 118.6(3) ?
C8 C7 C6 120.5(4) ?
C9 C8 C7 118.0(4) ?
C9 C8 C13 120.4(4) ?
C7 C8 C13 121.6(4) ?
C10 C9 C8 121.6(4) ?
C10 C9 H9 119.2 ?
C8 C9 H9 119.2 ?
C9 C10 C11 120.2(4) ?
C9 C10 H10 119.9 ?
C11 C10 H10 119.9 ?
C10 C11 C12 120.5(4) ?
C10 C11 H11 119.7 ?
C12 C11 H11 119.7 ?
C11 C12 C7 118.9(4) ?
C11 C12 C14 120.2(4) ?
C7 C12 C14 120.9(4) ?
C8 C13 H13A 109.5 ?
C8 C13 H13B 109.5 ?
H13A C13 H13B 109.5 ?
C8 C13 H13C 109.5 ?
H13A C13 H13C 109.5 ?
H13B C13 H13C 109.5 ?
C12 C14 H14A 109.5 ?
C12 C14 H14B 109.5 ?
H14A C14 H14B 109.5 ?
C12 C14 H14C 109.5 ?
H14A C14 H14C 109.5 ?
H14B C14 H14C 109.5 ?
C16 C15 C20 118.5(3) ?
C16 C15 P1 117.5(3) ?
C20 C15 P1 124.0(3) ?
C15 C16 C17 120.7(4) ?
C15 C16 H16 119.7 ?
C17 C16 H16 119.7 ?
C18 C17 C16 119.8(4) ?
C18 C17 H17 120.1 ?
C16 C17 H17 120.1 ?
C19 C18 C17 120.1(4) ?
C19 C18 H18 120.0 ?
C17 C18 H18 120.0 ?
C18 C19 C20 120.6(4) ?
C18 C19 H19 119.7 ?
C20 C19 H19 119.7 ?
C15 C20 C19 120.2(4) ?
C15 C20 H20 119.9 ?
C19 C20 H20 119.9 ?
C26 C21 C22 118.5(3) ?
C26 C21 P1 119.0(3) ?
C22 C21 P1 122.6(3) ?
C23 C22 C21 121.0(4) ?
C23 C22 H22 119.5 ?
C21 C22 H22 119.5 ?
C22 C23 C24 119.8(4) ?
C22 C23 H23 120.1 ?
C24 C23 H23 120.1 ?
C25 C24 C23 119.2(4) ?
C25 C24 H24 120.4 ?
C23 C24 H24 120.4 ?
C24 C25 C26 121.4(4) ?
C24 C25 H25 119.3 ?
C26 C25 H25 119.3 ?
C25 C26 C21 120.2(4) ?
C25 C26 H26 119.9 ?
C21 C26 H26 119.9 ?
Pd1 C27 H27A 109.5 ?
Pd1 C27 H27B 109.5 ?
H27A C27 H27B 109.5 ?
Pd1 C27 H27C 109.5 ?
H27A C27 H27C 109.5 ?
H27B C27 H27C 109.5 ?

loop_
_geom_bond_atom_site_label_1
_geom_bond_atom_site_label_2
_geom_bond_site_symmetry_2
_geom_bond_distance
_geom_bond_publ_flag
Pd1 Cl1 . 2.3681(14) y
Pd1 P1 . 2.189(2) y
Pd1 N1 . 2.286(3) y
Pd1 C27 . 2.042(4) y
P1 C15 . 1.814(4) ?
P1 C21 . 1.815(3) ?
P1 C1 . 1.823(4) y
N1 C2 . 1.356(4) y
N1 C6 . 1.360(4) ?
C1 C2 . 1.510(5) y
C1 H1A . 0.9900 ?
C1 H1B . 0.9900 ?
C2 C3 . 1.377(5) ?
C3 C4 . 1.372(5) ?
C3 H3 . 0.9500 ?
C4 C5 . 1.381(5) ?
C4 H4 . 0.9500 ?
C5 C6 . 1.376(5) ?
C5 H5 . 0.9500 ?
C6 C7 . 1.497(5) ?
C7 C12 . 1.394(5) ?
C7 C8 . 1.411(5) ?
C8 C9 . 1.379(6) ?
C8 C13 . 1.489(6) ?
C9 C10 . 1.372(7) ?
C9 H9 . 0.9500 ?
C10 C11 . 1.375(6) ?
C10 H10 . 0.9500 ?
C11 C12 . 1.390(5) ?
C11 H11 . 0.9500 ?
C12 C14 . 1.513(5) ?
C13 H13A . 0.9800 ?
C13 H13B . 0.9800 ?
C13 H13C . 0.9800 ?
C14 H14A . 0.9800 ?
C14 H14B . 0.9800 ?
C14 H14C . 0.9800 ?
C15 C16 . 1.378(5) ?
C15 C20 . 1.384(5) ?
C16 C17 . 1.387(6) ?
C16 H16 . 0.9500 ?
C17 C18 . 1.370(6) ?
C17 H17 . 0.9500 ?
C18 C19 . 1.354(7) ?
C18 H18 . 0.9500 ?
C19 C20 . 1.385(6) ?
C19 H19 . 0.9500 ?
C20 H20 . 0.9500 ?
C21 C26 . 1.392(5) ?
C21 C22 . 1.396(5) ?
C22 C23 . 1.380(5) ?
C22 H22 . 0.9500 ?
C23 C24 . 1.391(6) ?
C23 H23 . 0.9500 ?
C24 C25 . 1.375(6) ?
C24 H24 . 0.9500 ?
C25 C26 . 1.375(5) ?
C25 H25 . 0.9500 ?
C26 H26 . 0.9500 ?
C27 H27A . 0.9800 ?
C27 H27B . 0.9800 ?
C27 H27C . 0.9800 ?
